data_7001226
loop_
_publ_author_name
'Ho\/ly\'nska, Ma\/lgorzata'
'Lis, Tadeusz'

_publ_section_title
;
 Remarkably stable dinuclear, diamagnetic rhenium(VI) salts with the
 [ReOCl4OReOCl4]2&#x2212; anion
;
_journal_issue 19
_journal_name_full 'Dalton Transactions'
_journal_page_first 3840
_journal_page_last 3846
_journal_paper_doi 10.1039/b823327f
_journal_year 2009
_chemical_formula_moiety 'C38 H34 P2, Cl8 O3 Re2'
_chemical_formula_sum 'C38 H34 Cl8 O3 P2 Re2'
_chemical_formula_weight 1256.59
_chemical_name_systematic
;
?
;
_space_group_IT_number 2
_symmetry_cell_setting triclinic
_symmetry_space_group_name_Hall '-P 1'
_symmetry_space_group_name_H-M 'P -1'
_atom_sites_solution_hydrogens geom
_atom_sites_solution_primary direct
_atom_sites_solution_secondary difmap
_audit_creation_method SHELXL-97
_cell_angle_alpha 100.65(3)
_cell_angle_beta 111.63(3)
_cell_angle_gamma 90.37(3)
_cell_formula_units_Z 1
_cell_length_a 9.102(3)
_cell_length_b 10.762(3)
_cell_length_c 11.888(3)
_cell_measurement_reflns_used 7357
_cell_measurement_temperature 100(2)
_cell_measurement_theta_max 37.90
_cell_measurement_theta_min 2.96
_cell_volume 1060.3(6)
_diffrn_ambient_temperature 100(2)
_diffrn_measured_fraction_theta_full 0.998
_diffrn_measured_fraction_theta_max 0.818
_diffrn_measurement_device_type KM4CCD
_diffrn_measurement_method \w
_diffrn_radiation_monochromator graphite
_diffrn_radiation_source 'fine-focus sealed tube'
_diffrn_radiation_type MoK\a
_diffrn_radiation_wavelength 0.71073
_diffrn_reflns_av_R_equivalents 0.0966
_diffrn_reflns_av_sigmaI/netI 0.3231
_diffrn_reflns_limit_h_max 15
_diffrn_reflns_limit_h_min -15
_diffrn_reflns_limit_k_max 18
_diffrn_reflns_limit_k_min -17
_diffrn_reflns_limit_l_max 18
_diffrn_reflns_limit_l_min -20
_diffrn_reflns_number 20192
_diffrn_reflns_theta_full 26.50
_diffrn_reflns_theta_max 37.90
_diffrn_reflns_theta_min 2.96
_exptl_absorpt_coefficient_mu 6.319
_exptl_absorpt_correction_T_max 0.804
_exptl_absorpt_correction_T_min 0.408
_exptl_absorpt_correction_type analytical
_exptl_absorpt_process_details 'CrysAlis RED (Oxford Diffraction, 2006)'
_exptl_crystal_colour violet
_exptl_crystal_density_diffrn 1.968
_exptl_crystal_density_method 'not measured'
_exptl_crystal_description plate
_exptl_crystal_F_000 602
_exptl_crystal_size_max 0.17
_exptl_crystal_size_mid 0.11
_exptl_crystal_size_min 0.04
_refine_diff_density_max 1.91
_refine_diff_density_min -1.58
_refine_diff_density_rms 0.24
_refine_ls_extinction_method none
_refine_ls_goodness_of_fit_ref 0.709
_refine_ls_hydrogen_treatment constr
_refine_ls_matrix_type full
_refine_ls_number_parameters 241
_refine_ls_number_reflns 9391
_refine_ls_number_restraints 0
_refine_ls_restrained_S_all 0.709
_refine_ls_R_factor_all 0.1552
_refine_ls_R_factor_gt 0.0522
_refine_ls_shift/su_max 0.001
_refine_ls_shift/su_mean 0.000
_refine_ls_structure_factor_coef Fsqd
_refine_ls_weighting_details 'calc w=1/[\s^2^(Fo^2^)+(0.0091P)^2^] where P=(Fo^2^+2Fc^2^)/3'
_refine_ls_weighting_scheme calc
_refine_ls_wR_factor_gt 0.0633
_refine_ls_wR_factor_ref 0.0765
_reflns_number_gt 4036
_reflns_number_total 9391
_reflns_threshold_expression >2sigma(I)
_cod_data_source_file b823327f.txt
_cod_data_source_block res45abs
_cod_original_cell_volume 1060.3(5)
_cod_database_code 7001226

loop_
_symmetry_equiv_pos_as_xyz
'x, y, z'
'-x, -y, -z'

loop_
_atom_site_label
_atom_site_type_symbol
_atom_site_fract_x
_atom_site_fract_y
_atom_site_fract_z
_atom_site_U_iso_or_equiv
_atom_site_adp_type
_atom_site_occupancy
_atom_site_symmetry_multiplicity
_atom_site_calc_flag
_atom_site_refinement_flags
_atom_site_disorder_assembly
_atom_site_disorder_group
Re1 Re 0.34702(3) 0.42060(2) 0.35136(3) 0.01478(6) Uani 1 1 d . . .
Cl41 Cl 0.53463(17) 0.31501(13) 0.28266(13) 0.0193(3) Uani 1 1 d . . .
P1 P 0.43028(17) 0.10985(13) -0.14989(13) 0.0128(3) Uani 1 1 d . . .
C1 C 0.4591(7) 0.0622(5) -0.0050(5) 0.0176(13) Uani 1 1 d . . .
H1A H 0.5244 0.1302 0.0645 0.021 Uiso 1 1 calc R . .
H1B H 0.3549 0.0510 0.0019 0.021 Uiso 1 1 calc R . .
Cl11 Cl 0.35911(17) 0.24206(12) 0.45380(13) 0.0197(3) Uani 1 1 d . . .
Cl31 Cl 0.14747(17) 0.48702(13) 0.42168(13) 0.0220(3) Uani 1 1 d . . .
Cl21 Cl 0.14654(17) 0.29282(13) 0.17953(13) 0.0218(3) Uani 1 1 d . . .
O1 O 0.5000 0.5000 0.5000 0.0221(14) Uani 1 2 d S . .
C11 C 0.6175(6) 0.1247(5) -0.1633(5) 0.0123(11) Uani 1 1 d . . .
C41 C 0.9177(7) 0.1500(6) -0.1669(5) 0.0270(15) Uani 1 1 d . . .
H41 H 1.0214 0.1577 -0.1676 0.032 Uiso 1 1 calc R . .
C42 C 0.2037(6) 0.4874(5) -0.1559(5) 0.0174(13) Uani 1 1 d . . .
H42 H 0.1542 0.5648 -0.1590 0.021 Uiso 1 1 calc R . .
C21 C 0.7043(6) 0.2438(5) -0.1224(5) 0.0186(13) Uani 1 1 d . . .
H21 H 0.6602 0.3163 -0.0925 0.022 Uiso 1 1 calc R . .
C12 C 0.3470(6) 0.2587(4) -0.1468(5) 0.0108(11) Uani 1 1 d . . .
O21 O 0.3426(5) 0.5364(4) 0.2732(4) 0.0278(10) Uani 1 1 d . . .
C13 C 0.3012(6) -0.0081(5) -0.2751(5) 0.0132(11) Uani 1 1 d . . .
C62 C 0.3112(6) 0.3157(5) -0.2507(5) 0.0159(12) Uani 1 1 d . . .
H62 H 0.3368 0.2761 -0.3187 0.019 Uiso 1 1 calc R . .
C32 C 0.2399(6) 0.4337(5) -0.0508(5) 0.0165(12) Uani 1 1 d . . .
H32 H 0.2162 0.4753 0.0175 0.020 Uiso 1 1 calc R . .
C22 C 0.3106(6) 0.3195(5) -0.0466(5) 0.0179(12) Uani 1 1 d . . .
H22 H 0.3342 0.2828 0.0243 0.021 Uiso 1 1 calc R . .
C52 C 0.2398(7) 0.4282(5) -0.2546(5) 0.0196(13) Uani 1 1 d . . .
H52 H 0.2153 0.4650 -0.3255 0.024 Uiso 1 1 calc R . .
C23 C 0.1889(7) -0.0837(5) -0.2578(6) 0.0253(15) Uani 1 1 d . . .
H23 H 0.1842 -0.0746 -0.1782 0.030 Uiso 1 1 calc R . .
C31 C 0.8559(7) 0.2555(5) -0.1257(6) 0.0267(15) Uani 1 1 d . . .
H31 H 0.9147 0.3359 -0.0995 0.032 Uiso 1 1 calc R . .
C61 C 0.6839(7) 0.0201(5) -0.2052(5) 0.0189(13) Uani 1 1 d . . .
H61 H 0.6263 -0.0608 -0.2324 0.023 Uiso 1 1 calc R . .
C63 C 0.3097(7) -0.0230(5) -0.3908(5) 0.0246(14) Uani 1 1 d . . .
H63 H 0.3867 0.0271 -0.4030 0.029 Uiso 1 1 calc R . .
C33 C 0.0851(7) -0.1711(5) -0.3549(7) 0.0323(17) Uani 1 1 d . . .
H33 H 0.0077 -0.2216 -0.3435 0.039 Uiso 1 1 calc R . .
C51 C 0.8349(7) 0.0326(5) -0.2078(6) 0.0281(15) Uani 1 1 d . . .
H51 H 0.8802 -0.0392 -0.2375 0.034 Uiso 1 1 calc R . .
C43 C 0.0958(8) -0.1838(6) -0.4683(7) 0.042(2) Uani 1 1 d . . .
H43 H 0.0251 -0.2448 -0.5353 0.050 Uiso 1 1 calc R . .
C53 C 0.2051(8) -0.1115(6) -0.4888(6) 0.0385(18) Uani 1 1 d . . .
H53 H 0.2090 -0.1219 -0.5688 0.046 Uiso 1 1 calc R . .

loop_
_atom_site_aniso_label
_atom_site_aniso_U_11
_atom_site_aniso_U_22
_atom_site_aniso_U_33
_atom_site_aniso_U_23
_atom_site_aniso_U_13
_atom_site_aniso_U_12
Re1 0.01598(11) 0.01312(11) 0.01401(13) 0.00096(8) 0.00509(9) 0.00015(8)
Cl41 0.0196(7) 0.0195(7) 0.0187(8) -0.0021(6) 0.0100(6) -0.0007(6)
P1 0.0167(8) 0.0106(7) 0.0122(8) 0.0024(6) 0.0066(6) 0.0013(6)
C1 0.026(3) 0.013(3) 0.017(3) 0.000(2) 0.013(3) 0.004(2)
Cl11 0.0269(8) 0.0158(7) 0.0175(8) 0.0039(6) 0.0095(6) 0.0022(6)
Cl31 0.0186(8) 0.0240(8) 0.0206(9) -0.0029(6) 0.0075(7) 0.0023(6)
Cl21 0.0210(8) 0.0264(8) 0.0153(8) 0.0016(6) 0.0048(6) 0.0009(6)
O1 0.029(3) 0.010(3) 0.035(4) 0.000(3) 0.024(3) 0.005(2)
C11 0.014(3) 0.010(3) 0.014(3) 0.004(2) 0.006(2) 0.002(2)
C41 0.015(3) 0.034(4) 0.026(4) 0.001(3) 0.004(3) -0.007(3)
C42 0.019(3) 0.005(3) 0.022(4) 0.000(2) 0.002(3) 0.003(2)
C21 0.016(3) 0.016(3) 0.022(3) -0.005(2) 0.010(3) 0.001(2)
C12 0.010(3) 0.008(2) 0.018(3) 0.005(2) 0.008(2) 0.000(2)
O21 0.033(3) 0.024(2) 0.023(3) 0.0074(19) 0.004(2) -0.0010(19)
C13 0.019(3) 0.008(3) 0.009(3) 0.001(2) 0.002(2) 0.004(2)
C62 0.017(3) 0.021(3) 0.009(3) 0.002(2) 0.005(2) 0.001(2)
C32 0.020(3) 0.013(3) 0.011(3) -0.006(2) 0.004(2) -0.002(2)
C22 0.020(3) 0.022(3) 0.010(3) 0.000(2) 0.004(2) -0.002(2)
C52 0.023(3) 0.021(3) 0.013(3) 0.010(2) 0.003(3) -0.001(2)
C23 0.019(3) 0.019(3) 0.035(4) -0.004(3) 0.010(3) 0.000(3)
C31 0.016(3) 0.016(3) 0.040(4) 0.000(3) 0.004(3) 0.000(2)
C61 0.021(3) 0.014(3) 0.027(4) 0.000(2) 0.016(3) -0.001(2)
C63 0.034(4) 0.018(3) 0.021(4) 0.005(3) 0.009(3) 0.002(3)
C33 0.018(3) 0.020(3) 0.059(5) -0.002(3) 0.021(3) 0.001(3)
C51 0.026(4) 0.021(3) 0.039(4) 0.000(3) 0.017(3) 0.004(3)
C43 0.022(4) 0.024(4) 0.050(5) -0.016(3) -0.010(3) 0.000(3)
C53 0.050(5) 0.027(4) 0.020(4) -0.005(3) -0.002(3) -0.004(3)

loop_
_atom_type_symbol
_atom_type_description
_atom_type_scat_dispersion_real
_atom_type_scat_dispersion_imag
_atom_type_scat_source
C C 0.0033 0.0016 'International Tables Vol C Tables 4.2.6.8 and 6.1.1.4'
H H 0.0000 0.0000 'International Tables Vol C Tables 4.2.6.8 and 6.1.1.4'
O O 0.0106 0.0060 'International Tables Vol C Tables 4.2.6.8 and 6.1.1.4'
P P 0.1023 0.0942 'International Tables Vol C Tables 4.2.6.8 and 6.1.1.4'
Cl Cl 0.1484 0.1585 'International Tables Vol C Tables 4.2.6.8 and 6.1.1.4'
Re Re -1.0185 7.2310 'International Tables Vol C Tables 4.2.6.8 and 6.1.1.4'

loop_
_geom_angle_atom_site_label_1
_geom_angle_atom_site_label_2
_geom_angle_atom_site_label_3
_geom_angle
_geom_angle_site_symmetry_1
_geom_angle_site_symmetry_3
_geom_angle_publ_flag
O21 Re1 O1 97.44(14) . . ?
O21 Re1 Cl31 97.00(15) . . ?
O1 Re1 Cl31 90.65(5) . . ?
O21 Re1 Cl21 92.15(14) . . ?
O1 Re1 Cl21 170.33(4) . . ?
Cl31 Re1 Cl21 86.95(6) . . ?
O21 Re1 Cl41 92.53(15) . . ?
O1 Re1 Cl41 93.01(5) . . ?
Cl31 Re1 Cl41 169.27(5) . . ?
Cl21 Re1 Cl41 87.77(6) . . ?
O21 Re1 Cl11 175.80(14) . . ?
O1 Re1 Cl11 84.67(5) . . ?
Cl31 Re1 Cl11 86.58(6) . . ?
Cl21 Re1 Cl11 85.84(6) . . ?
Cl41 Re1 Cl11 83.72(5) . . ?
C12 P1 C11 110.0(2) . . ?
C12 P1 C13 111.1(2) . . ?
C11 P1 C13 109.8(3) . . ?
C12 P1 C1 107.9(2) . . ?
C11 P1 C1 108.8(3) . . ?
C13 P1 C1 109.2(3) . . ?
C1 C1 P1 112.0(5) 2_655 . ?
C1 C1 H1A 109.2 2_655 . ?
P1 C1 H1A 109.2 . . ?
C1 C1 H1B 109.2 2_655 . ?
P1 C1 H1B 109.2 . . ?
H1A C1 H1B 107.9 . . ?
Re1 O1 Re1 179.999(15) 2_666 . ?
C61 C11 C21 119.3(5) . . ?
C61 C11 P1 121.2(4) . . ?
C21 C11 P1 119.3(4) . . ?
C31 C41 C51 122.2(6) . . ?
C31 C41 H41 118.9 . . ?
C51 C41 H41 118.9 . . ?
C52 C42 C32 120.3(5) . . ?
C52 C42 H42 119.9 . . ?
C32 C42 H42 119.9 . . ?
C31 C21 C11 120.0(5) . . ?
C31 C21 H21 120.0 . . ?
C11 C21 H21 120.0 . . ?
C22 C12 C62 118.8(5) . . ?
C22 C12 P1 122.3(4) . . ?
C62 C12 P1 118.9(4) . . ?
C63 C13 C23 119.6(5) . . ?
C63 C13 P1 120.0(4) . . ?
C23 C13 P1 120.4(4) . . ?
C52 C62 C12 120.8(5) . . ?
C52 C62 H62 119.6 . . ?
C12 C62 H62 119.6 . . ?
C22 C32 C42 120.0(5) . . ?
C22 C32 H32 120.0 . . ?
C42 C32 H32 120.0 . . ?
C32 C22 C12 120.0(5) . . ?
C32 C22 H22 120.0 . . ?
C12 C22 H22 120.0 . . ?
C62 C52 C42 120.1(5) . . ?
C62 C52 H52 119.9 . . ?
C42 C52 H52 119.9 . . ?
C33 C23 C13 120.7(6) . . ?
C33 C23 H23 119.7 . . ?
C13 C23 H23 119.7 . . ?
C41 C31 C21 118.9(5) . . ?
C41 C31 H31 120.5 . . ?
C21 C31 H31 120.5 . . ?
C11 C61 C51 120.3(5) . . ?
C11 C61 H61 119.9 . . ?
C51 C61 H61 119.9 . . ?
C13 C63 C53 119.7(6) . . ?
C13 C63 H63 120.1 . . ?
C53 C63 H63 120.1 . . ?
C43 C33 C23 118.6(6) . . ?
C43 C33 H33 120.7 . . ?
C23 C33 H33 120.7 . . ?
C41 C51 C61 119.3(5) . . ?
C41 C51 H51 120.4 . . ?
C61 C51 H51 120.4 . . ?
C33 C43 C53 122.5(6) . . ?
C33 C43 H43 118.8 . . ?
C53 C43 H43 118.8 . . ?
C43 C53 C63 119.0(7) . . ?
C43 C53 H53 120.5 . . ?
C63 C53 H53 120.5 . . ?

loop_
_geom_bond_atom_site_label_1
_geom_bond_atom_site_label_2
_geom_bond_distance
_geom_bond_site_symmetry_2
_geom_bond_publ_flag
Re1 O21 1.678(4) . ?
Re1 O1 1.8450(10) . ?
Re1 Cl31 2.3289(16) . ?
Re1 Cl21 2.3611(19) . ?
Re1 Cl41 2.3632(16) . ?
Re1 Cl11 2.4404(15) . ?
P1 C12 1.776(5) . ?
P1 C11 1.778(5) . ?
P1 C13 1.789(5) . ?
P1 C1 1.815(5) . ?
C1 C1 1.538(10) 2_655 ?
C1 H1A 0.9900 . ?
C1 H1B 0.9900 . ?
O1 Re1 1.8450(9) 2_666 ?
C11 C61 1.380(7) . ?
C11 C21 1.406(7) . ?
C41 C31 1.361(8) . ?
C41 C51 1.376(8) . ?
C41 H41 0.9500 . ?
C42 C52 1.379(7) . ?
C42 C32 1.403(7) . ?
C42 H42 0.9500 . ?
C21 C31 1.400(8) . ?
C21 H21 0.9500 . ?
C12 C22 1.401(7) . ?
C12 C62 1.413(7) . ?
C13 C63 1.385(7) . ?
C13 C23 1.398(8) . ?
C62 C52 1.378(7) . ?
C62 H62 0.9500 . ?
C32 C22 1.392(7) . ?
C32 H32 0.9500 . ?
C22 H22 0.9500 . ?
C52 H52 0.9500 . ?
C23 C33 1.376(8) . ?
C23 H23 0.9500 . ?
C31 H31 0.9500 . ?
C61 C51 1.392(8) . ?
C61 H61 0.9500 . ?
C63 C53 1.390(8) . ?
C63 H63 0.9500 . ?
C33 C43 1.368(9) . ?
C33 H33 0.9500 . ?
C51 H51 0.9500 . ?
C43 C53 1.376(10) . ?
C43 H43 0.9500 . ?
C53 H53 0.9500 . ?

loop_
_geom_hbond_atom_site_label_D
_geom_hbond_atom_site_label_H
_geom_hbond_atom_site_label_A
_geom_hbond_distance_DH
_geom_hbond_distance_HA
_geom_hbond_distance_DA
_geom_hbond_angle_DHA
_geom_hbond_site_symmetry_A
C62 H62 Cl11 0.95 2.74 3.642(6) 158 1_554

loop_
_geom_torsion_atom_site_label_1
_geom_torsion_atom_site_label_2
_geom_torsion_atom_site_label_3
_geom_torsion_atom_site_label_4
_geom_torsion
_geom_torsion_site_symmetry_1
_geom_torsion_site_symmetry_2
_geom_torsion_site_symmetry_3
_geom_torsion_site_symmetry_4
_geom_torsion_publ_flag
C12 P1 C1 C1 -176.4(5) . . . 2_655 ?
C11 P1 C1 C1 -57.1(6) . . . 2_655 ?
C13 P1 C1 C1 62.8(6) . . . 2_655 ?
C12 P1 C11 C61 -159.8(5) . . . . ?
C13 P1 C11 C61 -37.3(5) . . . . ?
C1 P1 C11 C61 82.2(5) . . . . ?
C12 P1 C11 C21 24.7(5) . . . . ?
C13 P1 C11 C21 147.2(4) . . . . ?
C1 P1 C11 C21 -93.3(5) . . . . ?
C61 C11 C21 C31 0.7(8) . . . . ?
P1 C11 C21 C31 176.3(4) . . . . ?
C11 P1 C12 C22 -119.9(4) . . . . ?
C13 P1 C12 C22 118.3(5) . . . . ?
C1 P1 C12 C22 -1.4(5) . . . . ?
C11 P1 C12 C62 62.3(5) . . . . ?
C13 P1 C12 C62 -59.5(5) . . . . ?
C1 P1 C12 C62 -179.2(4) . . . . ?
C12 P1 C13 C63 87.2(5) . . . . ?
C11 P1 C13 C63 -34.7(5) . . . . ?
C1 P1 C13 C63 -153.9(4) . . . . ?
C12 P1 C13 C23 -91.3(5) . . . . ?
C11 P1 C13 C23 146.8(5) . . . . ?
C1 P1 C13 C23 27.6(5) . . . . ?
C22 C12 C62 C52 -0.9(8) . . . . ?
P1 C12 C62 C52 177.0(4) . . . . ?
C52 C42 C32 C22 -0.8(8) . . . . ?
C42 C32 C22 C12 0.6(8) . . . . ?
C62 C12 C22 C32 0.3(8) . . . . ?
P1 C12 C22 C32 -177.5(4) . . . . ?
C12 C62 C52 C42 0.7(8) . . . . ?
C32 C42 C52 C62 0.2(8) . . . . ?
C63 C13 C23 C33 -1.1(8) . . . . ?
P1 C13 C23 C33 177.4(4) . . . . ?
C51 C41 C31 C21 1.3(10) . . . . ?
C11 C21 C31 C41 -1.0(9) . . . . ?
C21 C11 C61 C51 -0.5(8) . . . . ?
P1 C11 C61 C51 -176.0(5) . . . . ?
C23 C13 C63 C53 0.9(8) . . . . ?
P1 C13 C63 C53 -177.6(5) . . . . ?
C13 C23 C33 C43 1.0(9) . . . . ?
C31 C41 C51 C61 -1.1(10) . . . . ?
C11 C61 C51 C41 0.7(9) . . . . ?
C23 C33 C43 C53 -0.7(10) . . . . ?
C33 C43 C53 C63 0.6(10) . . . . ?
C13 C63 C53 C43 -0.7(9) . . . . ?
